data_4337060
loop_
_publ_author_name
'Antoine B\'eziau'
'St\'ephane A. Baudron'
'Audrey Fluck'
'Mir Wais Hosseini'

_publ_contact_author
; Prof Mir Wais Hosseini
  Laboratoire de Tectonique Mol\'eculaire, 
  UMR CNRS 7140, Universit\'e de Strasbourg,
  CS 90032
  F-67081 Strasbourg Cedex, France 
;
_publ_contact_author_email hosseini@unistra.fr
_publ_contact_author_fax '33 3 68 85 13 23'
_publ_contact_author_phone '33 3 68 85 13 25'
_publ_section_title
;
 From Sequential to One-Pot Synthesis of Dipyrrin Based Grid-Type Mixed
 Metal-Organic Frameworks
;
_journal_name_full 'Inorganic Chemistry'
_journal_page_first 14439
_journal_page_last 14448
_journal_paper_doi 10.1021/ic402892f
_journal_volume 52
_journal_year 2013
_chemical_formula_moiety 'C28 H20 N6 Zn, 0.5(C4 H8 O2) '
_chemical_formula_sum 'C30 H24 N6 O Zn'
_chemical_formula_weight 549.95
_chemical_name_systematic
;
 ?
;
_space_group_IT_number 14
_symmetry_cell_setting monoclinic
_symmetry_space_group_name_Hall '-P 2ybc'
_symmetry_space_group_name_H-M 'P 1 21/c 1'
_atom_sites_solution_hydrogens geom
_atom_sites_solution_primary direct
_atom_sites_solution_secondary difmap
_audit_creation_method SHELXL-97
_cell_angle_alpha 90.00
_cell_angle_beta 90.9300(10)
_cell_angle_gamma 90.00
_cell_formula_units_Z 4
_cell_length_a 14.7677(4)
_cell_length_b 8.5971(2)
_cell_length_c 20.3458(5)
_cell_measurement_reflns_used 9008
_cell_measurement_temperature 173(2)
_cell_measurement_theta_max 29.89
_cell_measurement_theta_min 2.41
_cell_volume 2582.75(11)
_computing_cell_refinement 'Bruker SAINT'
_computing_data_collection 'Bruker APEX2'
_computing_data_reduction 'Bruker SAINT'
_computing_molecular_graphics 'Bruker SHELXTL'
_computing_publication_material 'Bruker SHELXTL'
_computing_structure_refinement 'SHELXL-97 (Sheldrick, 2008)'
_computing_structure_solution 'SHELXS-97 (Sheldrick, 2008)'
_diffrn_ambient_temperature 173(2)
_diffrn_measured_fraction_theta_full 0.996
_diffrn_measured_fraction_theta_max 0.996
_diffrn_measurement_device_type 'Bruker APEX-II CCD'
_diffrn_measurement_method '\f and \w scans'
_diffrn_radiation_monochromator graphite
_diffrn_radiation_source 'fine-focus sealed tube'
_diffrn_radiation_type MoK\a
_diffrn_radiation_wavelength 0.71073
_diffrn_reflns_av_R_equivalents 0.0317
_diffrn_reflns_av_sigmaI/netI 0.0203
_diffrn_reflns_limit_h_max 20
_diffrn_reflns_limit_h_min -20
_diffrn_reflns_limit_k_max 9
_diffrn_reflns_limit_k_min -11
_diffrn_reflns_limit_l_max 28
_diffrn_reflns_limit_l_min -28
_diffrn_reflns_number 80878
_diffrn_reflns_theta_full 30.06
_diffrn_reflns_theta_max 30.06
_diffrn_reflns_theta_min 1.38
_exptl_absorpt_coefficient_mu 0.987
_exptl_absorpt_correction_T_max 0.9523
_exptl_absorpt_correction_T_min 0.8661
_exptl_absorpt_correction_type multi-scan
_exptl_absorpt_process_details sadabs
_exptl_crystal_colour orange
_exptl_crystal_density_diffrn 1.414
_exptl_crystal_description rod
_exptl_crystal_F_000 1136
_exptl_crystal_size_max 0.15
_exptl_crystal_size_mid 0.05
_exptl_crystal_size_min 0.05
_refine_diff_density_max 0.880
_refine_diff_density_min -0.431
_refine_diff_density_rms 0.117
_refine_ls_extinction_method none
_refine_ls_goodness_of_fit_ref 1.081
_refine_ls_hydrogen_treatment constr
_refine_ls_matrix_type full
_refine_ls_number_parameters 343
_refine_ls_number_reflns 7538
_refine_ls_number_restraints 0
_refine_ls_restrained_S_all 1.081
_refine_ls_R_factor_all 0.0473
_refine_ls_R_factor_gt 0.0345
_refine_ls_shift/su_max 0.000
_refine_ls_shift/su_mean 0.000
_refine_ls_structure_factor_coef Fsqd
_refine_ls_weighting_details 'calc w=1/[\s^2^(Fo^2^)+(0.0557P)^2^+1.3793P] where P=(Fo^2^+2Fc^2^)/3'
_refine_ls_weighting_scheme calc
_refine_ls_wR_factor_gt 0.0956
_refine_ls_wR_factor_ref 0.1071
_reflns_number_gt 6255
_reflns_number_total 7538
_reflns_threshold_expression >2sigma(I)
_cod_data_source_file ic402892f_si_002_02.cif
_cod_data_source_block compound3
_cod_original_sg_symbol_H-M 'P 1 21/c 1 '
_cod_database_code 4337060

loop_
_symmetry_equiv_pos_as_xyz
'x, y, z'
'-x, y+1/2, -z+1/2'
'-x, -y, -z'
'x, -y-1/2, z-1/2'

loop_
_atom_site_label
_atom_site_type_symbol
_atom_site_fract_x
_atom_site_fract_y
_atom_site_fract_z
_atom_site_U_iso_or_equiv
_atom_site_adp_type
_atom_site_occupancy
_atom_site_symmetry_multiplicity
_atom_site_calc_flag
_atom_site_refinement_flags
C1 C 0.27070(11) 0.0021(2) 0.12783(8) 0.0251(3) Uani 1 1 d .
H1 H 0.3075 0.0010 0.0912 0.030 Uiso 1 1 calc R
C2 C 0.21849(12) -0.1249(2) 0.14792(9) 0.0271(3) Uani 1 1 d .
H2 H 0.2150 -0.2223 0.1281 0.033 Uiso 1 1 calc R
C3 C 0.17345(11) -0.0759(2) 0.20301(8) 0.0238(3) Uani 1 1 d .
H3 H 0.1331 -0.1343 0.2275 0.029 Uiso 1 1 calc R
C4 C 0.20005(10) 0.08003(19) 0.21542(8) 0.0194(3) Uani 1 1 d .
C5 C 0.17037(10) 0.17425(18) 0.26759(8) 0.0198(3) Uani 1 1 d .
C6 C 0.19815(11) 0.32405(19) 0.28269(8) 0.0220(3) Uani 1 1 d .
C7 C 0.16355(13) 0.4248(2) 0.33226(9) 0.0321(4) Uani 1 1 d .
H7 H 0.1184 0.4012 0.3620 0.039 Uiso 1 1 calc R
C8 C 0.20927(17) 0.5623(3) 0.32759(11) 0.0431(5) Uani 1 1 d .
H8 H 0.2014 0.6506 0.3533 0.052 Uiso 1 1 calc R
C9 C 0.27074(15) 0.5436(2) 0.27606(11) 0.0395(5) Uani 1 1 d .
H9 H 0.3109 0.6204 0.2627 0.047 Uiso 1 1 calc R
C10 C 0.10055(10) 0.1057(2) 0.31123(8) 0.0225(3) Uani 1 1 d .
C11 C 0.01251(12) 0.0820(2) 0.28949(9) 0.0312(4) Uani 1 1 d .
H11 H -0.0044 0.1050 0.2464 0.037 Uiso 1 1 calc R
C12 C -0.05028(12) 0.0231(3) 0.33309(10) 0.0376(4) Uani 1 1 d .
H12 H -0.1096 0.0098 0.3181 0.045 Uiso 1 1 calc R
C13 C 0.05454(14) 0.0088(3) 0.41576(11) 0.0465(6) Uani 1 1 d .
H13 H 0.0695 -0.0152 0.4592 0.056 Uiso 1 1 calc R
C14 C 0.12174(12) 0.0677(3) 0.37623(10) 0.0381(5) Uani 1 1 d .
H14 H 0.1802 0.0817 0.3928 0.046 Uiso 1 1 calc R
C15 C 0.23897(11) 0.4981(2) 0.05303(8) 0.0236(3) Uani 1 1 d .
H15 H 0.1857 0.4405 0.0538 0.028 Uiso 1 1 calc R
C16 C 0.25472(11) 0.6228(2) 0.00965(8) 0.0255(3) Uani 1 1 d .
H16 H 0.2151 0.6604 -0.0226 0.031 Uiso 1 1 calc R
C17 C 0.34008(11) 0.67794(19) 0.02428(8) 0.0230(3) Uani 1 1 d .
H17 H 0.3692 0.7606 0.0040 0.028 Uiso 1 1 calc R
C18 C 0.37535(10) 0.58448(18) 0.07623(7) 0.0190(3) Uani 1 1 d .
C19 C 0.46247(10) 0.59284(18) 0.10435(7) 0.0180(3) Uani 1 1 d .
C20 C 0.50123(10) 0.49142(18) 0.15056(8) 0.0189(3) Uani 1 1 d .
C21 C 0.58847(11) 0.50523(19) 0.18067(8) 0.0223(3) Uani 1 1 d .
H21 H 0.6316 0.5808 0.1717 0.027 Uiso 1 1 calc R
C22 C 0.59716(11) 0.3864(2) 0.22537(9) 0.0273(3) Uani 1 1 d .
H22 H 0.6467 0.3660 0.2528 0.033 Uiso 1 1 calc R
C23 C 0.51549(12) 0.3015(2) 0.22116(9) 0.0284(4) Uani 1 1 d .
H23 H 0.5034 0.2135 0.2461 0.034 Uiso 1 1 calc R
C24 C 0.52096(10) 0.72490(19) 0.08315(7) 0.0194(3) Uani 1 1 d .
C25 C 0.50294(12) 0.8765(2) 0.10171(9) 0.0276(4) Uani 1 1 d .
H25 H 0.4532 0.8991 0.1275 0.033 Uiso 1 1 calc R
C26 C 0.55989(14) 0.9939(2) 0.08125(10) 0.0340(4) Uani 1 1 d .
H26 H 0.5466 1.0952 0.0939 0.041 Uiso 1 1 calc R
C27 C 0.65023(14) 0.8249(2) 0.02819(10) 0.0348(4) Uani 1 1 d .
H27 H 0.7014 0.8058 0.0034 0.042 Uiso 1 1 calc R
C28 C 0.59733(13) 0.6988(2) 0.04559(9) 0.0287(4) Uani 1 1 d .
H28 H 0.6126 0.5987 0.0324 0.034 Uiso 1 1 calc R
N1 N 0.26146(9) 0.12489(17) 0.16747(7) 0.0210(3) Uani 1 1 d .
N2 N 0.26483(10) 0.40377(18) 0.24864(7) 0.0266(3) Uani 1 1 d .
N3 N -0.03060(11) -0.0154(2) 0.39515(9) 0.0418(4) Uani 1 1 d .
N4 N 0.31024(9) 0.47342(16) 0.09275(7) 0.0205(3) Uani 1 1 d .
N5 N 0.45779(9) 0.36213(17) 0.17715(7) 0.0228(3) Uani 1 1 d .
N6 N 0.63274(11) 0.97106(19) 0.04456(8) 0.0346(4) Uani 1 1 d .
Zn1 Zn 0.324835(12) 0.32756(2) 0.167972(9) 0.02250(7) Uani 1 1 d .
C29 C 0.08832(19) 0.5458(4) 0.50782(14) 0.0646(8) Uani 1 1 d .
H29A H 0.0844 0.6342 0.5372 0.077 Uiso 1 1 calc R
H29B H 0.1518 0.5289 0.4986 0.077 Uiso 1 1 calc R
C30 C 0.05243(19) 0.4078(4) 0.54093(16) 0.0648(8) Uani 1 1 d .
H30A H 0.0649 0.3164 0.5147 0.078 Uiso 1 1 calc R
H30B H 0.0831 0.3953 0.5831 0.078 Uiso 1 1 calc R
O1 O 0.04250(13) 0.5811(2) 0.44912(9) 0.0605(5) Uani 1 1 d .

loop_
_atom_site_aniso_label
_atom_site_aniso_U_11
_atom_site_aniso_U_22
_atom_site_aniso_U_33
_atom_site_aniso_U_23
_atom_site_aniso_U_13
_atom_site_aniso_U_12
C1 0.0257(8) 0.0271(9) 0.0226(7) 0.0014(6) 0.0041(6) 0.0014(6)
C2 0.0296(8) 0.0230(8) 0.0287(8) -0.0029(7) 0.0008(7) -0.0024(7)
C3 0.0221(7) 0.0208(8) 0.0285(8) 0.0027(6) 0.0018(6) -0.0045(6)
C4 0.0158(6) 0.0201(7) 0.0223(7) 0.0024(6) 0.0010(5) -0.0022(5)
C5 0.0151(6) 0.0232(8) 0.0210(7) 0.0039(6) 0.0007(5) -0.0002(5)
C6 0.0210(7) 0.0231(8) 0.0219(7) 0.0010(6) 0.0016(6) -0.0006(6)
C7 0.0378(10) 0.0315(10) 0.0271(8) -0.0048(7) 0.0038(7) 0.0007(8)
C8 0.0564(13) 0.0310(11) 0.0420(11) -0.0130(9) 0.0033(9) -0.0046(9)
C9 0.0456(11) 0.0265(10) 0.0464(11) -0.0046(9) 0.0028(9) -0.0132(8)
C10 0.0187(7) 0.0238(8) 0.0253(8) 0.0037(6) 0.0048(6) -0.0006(6)
C11 0.0216(8) 0.0428(11) 0.0292(8) 0.0018(8) 0.0011(6) -0.0055(7)
C12 0.0189(8) 0.0498(12) 0.0441(11) 0.0004(9) 0.0050(7) -0.0076(8)
C13 0.0293(9) 0.0737(17) 0.0367(10) 0.0255(11) 0.0083(8) 0.0025(10)
C14 0.0205(8) 0.0608(14) 0.0331(9) 0.0174(9) 0.0035(7) -0.0021(8)
C15 0.0182(7) 0.0257(8) 0.0270(8) -0.0024(6) 0.0014(6) -0.0006(6)
C16 0.0253(8) 0.0263(8) 0.0248(8) -0.0001(7) -0.0032(6) 0.0036(6)
C17 0.0266(8) 0.0202(8) 0.0222(7) 0.0019(6) 0.0007(6) -0.0004(6)
C18 0.0199(7) 0.0164(7) 0.0207(7) 0.0019(6) 0.0026(5) -0.0008(5)
C19 0.0187(7) 0.0164(7) 0.0190(7) -0.0007(5) 0.0042(5) -0.0026(5)
C20 0.0176(6) 0.0173(7) 0.0219(7) 0.0016(6) 0.0027(5) -0.0006(5)
C21 0.0191(7) 0.0200(8) 0.0279(8) -0.0003(6) 0.0004(6) 0.0004(6)
C22 0.0231(8) 0.0249(9) 0.0337(9) 0.0032(7) -0.0049(6) 0.0029(6)
C23 0.0257(8) 0.0249(9) 0.0345(9) 0.0124(7) -0.0013(7) 0.0012(6)
C24 0.0201(7) 0.0186(7) 0.0194(7) 0.0022(6) 0.0007(5) -0.0032(6)
C25 0.0282(8) 0.0215(8) 0.0332(9) -0.0001(7) 0.0069(7) -0.0003(7)
C26 0.0428(10) 0.0178(9) 0.0416(10) 0.0004(7) 0.0043(8) -0.0053(7)
C27 0.0331(9) 0.0311(10) 0.0406(10) 0.0059(8) 0.0150(8) -0.0060(7)
C28 0.0328(9) 0.0214(8) 0.0323(9) -0.0001(7) 0.0132(7) -0.0040(7)
N1 0.0192(6) 0.0212(7) 0.0227(6) 0.0030(5) 0.0038(5) -0.0020(5)
N2 0.0264(7) 0.0237(7) 0.0299(7) 0.0012(6) 0.0024(6) -0.0069(6)
N3 0.0235(7) 0.0541(12) 0.0484(10) 0.0157(9) 0.0129(7) -0.0009(7)
N4 0.0177(6) 0.0199(6) 0.0239(6) 0.0017(5) 0.0033(5) -0.0017(5)
N5 0.0186(6) 0.0216(7) 0.0284(7) 0.0080(6) 0.0012(5) -0.0019(5)
N6 0.0365(8) 0.0267(8) 0.0408(9) 0.0075(7) 0.0050(7) -0.0110(7)
Zn1 0.01822(10) 0.02223(11) 0.02716(11) 0.00638(7) 0.00378(7) -0.00425(7)
C29 0.0454(14) 0.089(2) 0.0592(16) 0.0065(16) -0.0020(12) -0.0110(14)
C30 0.0534(15) 0.0636(18) 0.0770(19) 0.0176(15) -0.0127(14) -0.0030(13)
O1 0.0594(11) 0.0700(13) 0.0526(10) 0.0090(9) 0.0118(8) -0.0004(9)

loop_
_atom_type_symbol
_atom_type_description
_atom_type_scat_dispersion_real
_atom_type_scat_dispersion_imag
_atom_type_scat_source
C C 0.0030 0.0020 'International Tables Vol C Tables 4.2.6.8 and 6.1.1.4'
H H 0.0000 0.0000 'International Tables Vol C Tables 4.2.6.8 and 6.1.1.4'
N N 0.0060 0.0030 'International Tables Vol C Tables 4.2.6.8 and 6.1.1.4'
O O 0.0110 0.0060 'International Tables Vol C Tables 4.2.6.8 and 6.1.1.4'
Zn Zn 0.2840 1.4300 'International Tables Vol C Tables 4.2.6.8 and 6.1.1.4'

loop_
_geom_angle_atom_site_label_1
_geom_angle_atom_site_label_2
_geom_angle_atom_site_label_3
_geom_angle
_geom_angle_site_symmetry_1
_geom_angle_site_symmetry_3
N1 C1 C2 112.17(14) . .
N1 C1 H1 123.9 . .
C2 C1 H1 123.9 . .
C3 C2 C1 105.90(15) . .
C3 C2 H2 127.1 . .
C1 C2 H2 127.1 . .
C2 C3 C4 107.32(14) . .
C2 C3 H3 126.3 . .
C4 C3 H3 126.3 . .
N1 C4 C5 125.46(14) . .
N1 C4 C3 108.52(14) . .
C5 C4 C3 126.02(14) . .
C6 C5 C4 127.34(14) . .
C6 C5 C10 116.11(14) . .
C4 C5 C10 116.55(14) . .
C5 C6 N2 123.81(15) . .
C5 C6 C7 127.73(16) . .
N2 C6 C7 108.42(15) . .
C8 C7 C6 107.02(17) . .
C8 C7 H7 126.5 . .
C6 C7 H7 126.5 . .
C7 C8 C9 106.18(18) . .
C7 C8 H8 126.9 . .
C9 C8 H8 126.9 . .
N2 C9 C8 112.19(18) . .
N2 C9 H9 123.9 . .
C8 C9 H9 123.9 . .
C11 C10 C14 117.71(15) . .
C11 C10 C5 121.57(15) . .
C14 C10 C5 120.70(15) . .
C10 C11 C12 118.94(17) . .
C10 C11 H11 120.5 . .
C12 C11 H11 120.5 . .
N3 C12 C11 123.91(17) . .
N3 C12 H12 118.0 . .
C11 C12 H12 118.0 . .
N3 C13 C14 123.73(19) . .
N3 C13 H13 118.1 . .
C14 C13 H13 118.1 . .
C13 C14 C10 119.05(18) . .
C13 C14 H14 120.5 . .
C10 C14 H14 120.5 . .
N4 C15 C16 111.33(14) . .
N4 C15 H15 124.3 . .
C16 C15 H15 124.3 . .
C17 C16 C15 106.64(15) . .
C17 C16 H16 126.7 . .
C15 C16 H16 126.7 . .
C16 C17 C18 106.86(15) . .
C16 C17 H17 126.6 . .
C18 C17 H17 126.6 . .
N4 C18 C19 124.50(14) . .
N4 C18 C17 108.65(14) . .
C19 C18 C17 126.73(14) . .
C20 C19 C18 127.28(14) . .
C20 C19 C24 115.82(13) . .
C18 C19 C24 116.89(13) . .
N5 C20 C19 124.83(14) . .
N5 C20 C21 108.55(13) . .
C19 C20 C21 126.56(14) . .
C22 C21 C20 107.31(14) . .
C22 C21 H21 126.3 . .
C20 C21 H21 126.3 . .
C21 C22 C23 105.93(15) . .
C21 C22 H22 127.0 . .
C23 C22 H22 127.0 . .
N5 C23 C22 112.01(15) . .
N5 C23 H23 124.0 . .
C22 C23 H23 124.0 . .
C25 C24 C28 117.60(15) . .
C25 C24 C19 121.48(14) . .
C28 C24 C19 120.89(15) . .
C26 C25 C24 118.99(16) . .
C26 C25 H25 120.5 . .
C24 C25 H25 120.5 . .
N6 C26 C25 124.17(18) . .
N6 C26 H26 117.9 . .
C25 C26 H26 117.9 . .
N6 C27 C28 124.36(17) . .
N6 C27 H27 117.8 . .
C28 C27 H27 117.8 . .
C27 C28 C24 118.64(17) . .
C27 C28 H28 120.7 . .
C24 C28 H28 120.7 . .
C1 N1 C4 106.08(13) . .
C1 N1 Zn1 130.24(11) . .
C4 N1 Zn1 123.51(11) . .
C9 N2 C6 106.18(15) . .
C9 N2 Zn1 128.16(13) . .
C6 N2 Zn1 125.19(12) . .
C12 N3 C13 116.64(16) . .
C15 N4 C18 106.51(13) . .
C15 N4 Zn1 129.92(11) . .
C18 N4 Zn1 123.30(11) . .
C23 N5 C20 106.20(13) . .
C23 N5 Zn1 128.57(12) . .
C20 N5 Zn1 122.74(11) . .
C27 N6 C26 116.22(16) . .
N1 Zn1 N4 120.43(6) . .
N1 Zn1 N2 94.43(6) . .
N4 Zn1 N2 112.54(6) . .
N1 Zn1 N5 126.70(6) . .
N4 Zn1 N5 94.15(5) . .
N2 Zn1 N5 108.98(6) . .
O1 C29 C30 113.2(2) . .
O1 C29 H29A 108.9 . .
C30 C29 H29A 108.9 . .
O1 C29 H29B 108.9 . .
C30 C29 H29B 108.9 . .
H29A C29 H29B 107.7 . .
O1 C30 C29 112.0(2) 3_566 .
O1 C30 H30A 109.2 3_566 .
C29 C30 H30A 109.2 . .
O1 C30 H30B 109.2 3_566 .
C29 C30 H30B 109.2 . .
H30A C30 H30B 107.9 . .
C29 O1 C30 111.0(2) . 3_566

loop_
_geom_bond_atom_site_label_1
_geom_bond_atom_site_label_2
_geom_bond_distance
_geom_bond_site_symmetry_2
C1 N1 1.337(2) .
C1 C2 1.401(2) .
C1 H1 0.9300 .
C2 C3 1.379(2) .
C2 H2 0.9300 .
C3 C4 1.419(2) .
C3 H3 0.9300 .
C4 N1 1.3970(19) .
C4 C5 1.411(2) .
C5 C6 1.385(2) .
C5 C10 1.493(2) .
C6 N2 1.393(2) .
C6 C7 1.430(2) .
C7 C8 1.365(3) .
C7 H7 0.9300 .
C8 C9 1.407(3) .
C8 H8 0.9300 .
C9 N2 1.328(3) .
C9 H9 0.9300 .
C10 C11 1.382(2) .
C10 C14 1.393(2) .
C11 C12 1.389(2) .
C11 H11 0.9300 .
C12 N3 1.333(3) .
C12 H12 0.9300 .
C13 N3 1.335(3) .
C13 C14 1.383(3) .
C13 H13 0.9300 .
C14 H14 0.9300 .
C15 N4 1.334(2) .
C15 C16 1.410(2) .
C15 H15 0.9300 .
C16 C17 1.375(2) .
C16 H16 0.9300 .
C17 C18 1.420(2) .
C17 H17 0.9300 .
C18 N4 1.3998(19) .
C18 C19 1.401(2) .
C19 C20 1.398(2) .
C19 C24 1.494(2) .
C20 N5 1.397(2) .
C20 C21 1.423(2) .
C21 C22 1.372(2) .
C21 H21 0.9300 .
C22 C23 1.411(2) .
C22 H22 0.9300 .
C23 N5 1.332(2) .
C23 H23 0.9300 .
C24 C25 1.384(2) .
C24 C28 1.391(2) .
C25 C26 1.382(2) .
C25 H25 0.9300 .
C26 N6 1.334(3) .
C26 H26 0.9300 .
C27 N6 1.326(3) .
C27 C28 1.386(2) .
C27 H27 0.9300 .
C28 H28 0.9300 .
N1 Zn1 1.9778(14) .
N2 Zn1 1.9888(15) .
N4 Zn1 1.9875(14) .
N5 Zn1 1.9915(13) .
C29 O1 1.396(3) .
C29 C30 1.468(4) .
C29 H29A 0.9700 .
C29 H29B 0.9700 .
C30 O1 1.423(3) 3_566
C30 H30A 0.9700 .
C30 H30B 0.9700 .
O1 C30 1.423(3) 3_566
